data_4088525
loop_
_publ_author_name
'Fu, Wai Chung'
'Zhou, Zhongyuan'
'Kwong, Fuk Yee'

_publ_section_title
;
 Preparation of a Highly Congested Carbazoyl-Derived P,N-Type Phosphine
 Ligand for Acetone Monoarylations
;
_journal_issue 10
_journal_name_full Organometallics
_journal_page_first 1553
_journal_paper_doi 10.1021/acs.organomet.6b00154
_journal_volume 35
_journal_year 2016
_chemical_formula_sum 'C38 H50 N P'
_chemical_formula_weight 551.76
_space_group_IT_number 14
_space_group_name_Hall '-P 2ybc'
_space_group_name_H-M_alt 'P 1 21/c 1'
_symmetry_cell_setting monoclinic
_symmetry_space_group_name_H-M 'P 1 21/c 1'
_atom_sites_solution_hydrogens geom
_atom_sites_solution_primary direct
_atom_sites_solution_secondary difmap
_audit_creation_method SHELXL-97
_cell_angle_alpha 90.00
_cell_angle_beta 97.544(7)
_cell_angle_gamma 90.00
_cell_formula_units_Z 4
_cell_length_a 13.980(3)
_cell_length_b 18.462(4)
_cell_length_c 13.002(3)
_cell_measurement_reflns_used 9605
_cell_measurement_temperature 299(2)
_cell_measurement_theta_max 26.06
_cell_measurement_theta_min 2.71
_cell_volume 3326.8(13)
_computing_cell_refinement 'Bruker APEX3'
_computing_data_collection 'Bruker APEX3'
_computing_data_reduction 'Bruker SAINT'
_computing_molecular_graphics 'Bruker SHELXTL'
_computing_publication_material 'Bruker SHELXTL'
_computing_structure_refinement 'SHELXL-97 (Sheldrick, 1997)'
_computing_structure_solution 'SHELXS-97 (Sheldrick, 1990)'
_diffrn_ambient_temperature 299(2)
_diffrn_measured_fraction_theta_full 0.979
_diffrn_measured_fraction_theta_max 0.979
_diffrn_measurement_device_type 'D8_VENTURE PHOTON 100 area detector'
_diffrn_measurement_method 'phi and omega scans'
_diffrn_radiation_monochromator graphite
_diffrn_radiation_source 'fine-focus sealed tube'
_diffrn_radiation_type MoK\a
_diffrn_radiation_wavelength 0.71073
_diffrn_reflns_av_R_equivalents 0.0656
_diffrn_reflns_av_sigmaI/netI 0.0502
_diffrn_reflns_limit_h_max 18
_diffrn_reflns_limit_h_min -19
_diffrn_reflns_limit_k_max 26
_diffrn_reflns_limit_k_min -25
_diffrn_reflns_limit_l_max 18
_diffrn_reflns_limit_l_min -18
_diffrn_reflns_number 126487
_diffrn_reflns_theta_full 30.65
_diffrn_reflns_theta_max 30.65
_diffrn_reflns_theta_min 2.55
_exptl_absorpt_coefficient_mu 0.108
_exptl_absorpt_correction_T_max 0.7461
_exptl_absorpt_correction_T_min 0.7150
_exptl_absorpt_correction_type multi-scan
_exptl_absorpt_process_details SAINT;SADABS
_exptl_crystal_colour colourless
_exptl_crystal_density_diffrn 1.102
_exptl_crystal_density_method 'not measured'
_exptl_crystal_description PRISM
_exptl_crystal_F_000 1200
_exptl_crystal_size_max 0.28
_exptl_crystal_size_mid 0.20
_exptl_crystal_size_min 0.20
_refine_diff_density_max 0.597
_refine_diff_density_min -0.694
_refine_diff_density_rms 0.051
_refine_ls_extinction_method none
_refine_ls_goodness_of_fit_ref 1.003
_refine_ls_hydrogen_treatment mixed
_refine_ls_matrix_type full
_refine_ls_number_parameters 395
_refine_ls_number_reflns 10067
_refine_ls_number_restraints 2
_refine_ls_restrained_S_all 1.003
_refine_ls_R_factor_all 0.1336
_refine_ls_R_factor_gt 0.0717
_refine_ls_shift/su_max 0.000
_refine_ls_shift/su_mean 0.000
_refine_ls_structure_factor_coef Fsqd
_refine_ls_weighting_details 'calc w=1/[\s^2^(Fo^2^)+(0.0702P)^2^+2.2200P] where P=(Fo^2^+2Fc^2^)/3'
_refine_ls_weighting_scheme calc
_refine_ls_wR_factor_gt 0.1616
_refine_ls_wR_factor_ref 0.1885
_reflns_number_gt 6196
_reflns_number_total 10067
_reflns_threshold_expression >2sigma(I)
_cod_data_source_file om6b00154_si_001.cif
_cod_data_source_block fwc5
_cod_depositor_comments
;
The following automatic conversions were performed:

data item '_symmetry_cell_setting' value 'Monoclinic' was changed to
'monoclinic' in accordance with the
/home/saulius/struct/COD-crude-data/automatic-downloads/DataCite-retrospective/ACS/depositions/lib/dictionaries/cif_core.dic
dictionary named 'cif_core.dic' version 2.4.2 last updated on
2011-04-26.

Automatic conversion script
Id: cif_fix_values 6909 2019-04-08 15:41:33Z antanas 
;
_cod_original_cell_volume 3326.7(14)
_cod_original_sg_symbol_H-M P2(1)/c
_cod_database_code 4088525

loop_
_symmetry_equiv_pos_as_xyz
'x, y, z'
'-x, y+1/2, -z+1/2'
'-x, -y, -z'
'x, -y-1/2, z-1/2'

loop_
_atom_site_label
_atom_site_type_symbol
_atom_site_fract_x
_atom_site_fract_y
_atom_site_fract_z
_atom_site_U_iso_or_equiv
_atom_site_adp_type
_atom_site_occupancy
_atom_site_symmetry_multiplicity
_atom_site_calc_flag
_atom_site_refinement_flags
P1 P 0.36088(3) 0.55760(2) 0.54676(3) 0.03745(9) Uani 1 1 d .
N1 N 0.16925(9) 0.52989(6) 0.40578(9) 0.0425(3) Uani 1 1 d .
C1 C 0.15964(10) 0.57339(7) 0.49512(11) 0.0394(3) Uani 1 1 d .
C2 C 0.24069(10) 0.59408(7) 0.56331(10) 0.0360(3) Uani 1 1 d .
C3 C 0.22338(11) 0.63930(8) 0.64488(11) 0.0431(4) Uani 1 1 d .
H3A H 0.2772(12) 0.6532(9) 0.6943(13) 0.056(5) Uiso 1 1 d .
C4 C 0.13195(12) 0.66218(9) 0.65796(12) 0.0484(4) Uani 1 1 d .
H4A H 0.1234(11) 0.6918(9) 0.7156(12) 0.049(4) Uiso 1 1 d .
C5 C 0.05386(12) 0.64015(10) 0.59067(14) 0.0586(5) Uani 1 1 d .
H5A H -0.0080 0.6549 0.6003 0.070 Uiso 1 1 calc R
C6 C 0.06772(12) 0.59591(10) 0.50855(14) 0.0564(5) Uani 1 1 d .
H6A H 0.0132(13) 0.5799(10) 0.4606(14) 0.068(5) Uiso 1 1 d .
C7 C 0.18436(10) 0.45567(7) 0.40239(11) 0.0384(3) Uani 1 1 d .
C8 C 0.20175(11) 0.40576(8) 0.48196(11) 0.0452(4) Uani 1 1 d .
H8A H 0.2084(11) 0.4210(9) 0.5534(12) 0.051(4) Uiso 1 1 d .
C9 C 0.21228(11) 0.33391(8) 0.45565(12) 0.0475(4) Uani 1 1 d .
H9A H 0.2240 0.3000 0.5087 0.057 Uiso 1 1 calc R
C10 C 0.20611(10) 0.30995(8) 0.35304(12) 0.0430(4) Uani 1 1 d .
C11 C 0.19038(10) 0.36115(8) 0.27492(11) 0.0417(4) Uani 1 1 d .
H11A H 0.1856(11) 0.3468(8) 0.2022(12) 0.044(4) Uiso 1 1 d .
C12 C 0.17932(10) 0.43392(8) 0.29804(11) 0.0375(3) Uani 1 1 d .
C13 C 0.16032(10) 0.49817(7) 0.23580(11) 0.0377(3) Uani 1 1 d .
C14 C 0.15214(10) 0.55540(8) 0.30433(11) 0.0405(3) Uani 1 1 d .
C15 C 0.13189(12) 0.62532(9) 0.26827(12) 0.0501(4) Uani 1 1 d .
H15A H 0.1241(12) 0.6644(9) 0.3158(13) 0.056(5) Uiso 1 1 d .
C16 C 0.12375(12) 0.63619(9) 0.16316(13) 0.0515(4) Uani 1 1 d .
H16A H 0.1104 0.6828 0.1380 0.062 Uiso 1 1 calc R
C17 C 0.13437(10) 0.58103(9) 0.09169(12) 0.0446(4) Uani 1 1 d .
C18 C 0.15265(10) 0.51152(8) 0.12957(11) 0.0406(3) Uani 1 1 d .
H18A H 0.1598 0.4737 0.0840 0.049 Uiso 1 1 calc R
C19 C 0.12952(12) 0.59989(10) -0.02372(12) 0.0526(4) Uani 1 1 d U
C20 C 0.13204(19) 0.53283(13) -0.0919(2) 0.0924(6) Uani 1 1 d U
H20A H 0.1906 0.5064 -0.0713 0.139 Uiso 1 1 calc R
H20B H 0.1295 0.5473 -0.1631 0.139 Uiso 1 1 calc R
H20C H 0.0776 0.5025 -0.0843 0.139 Uiso 1 1 calc R
C21 C 0.03571(15) 0.64023(12) -0.06075(15) 0.0732(6) Uani 1 1 d .
H21A H 0.0332 0.6515 -0.1331 0.110 Uiso 1 1 calc R
H21B H 0.0334 0.6842 -0.0218 0.110 Uiso 1 1 calc R
H21C H -0.0183 0.6102 -0.0505 0.110 Uiso 1 1 calc R
C22 C 0.21536(15) 0.64784(14) -0.03778(17) 0.0901(7) Uani 1 1 d .
H22A H 0.2741 0.6222 -0.0151 0.135 Uiso 1 1 calc R
H22B H 0.2129 0.6912 0.0026 0.135 Uiso 1 1 calc R
H22C H 0.2132 0.6604 -0.1097 0.135 Uiso 1 1 calc R
C23 C 0.21446(13) 0.22960(9) 0.32403(15) 0.0563(4) Uani 1 1 d U
C24 C 0.12348(17) 0.20665(11) 0.2531(2) 0.0960(8) Uani 1 1 d .
H24A H 0.0683 0.2123 0.2891 0.144 Uiso 1 1 calc R
H24B H 0.1292 0.1568 0.2335 0.144 Uiso 1 1 calc R
H24C H 0.1159 0.2364 0.1920 0.144 Uiso 1 1 calc R
C25 C 0.30185(15) 0.21968(11) 0.26555(17) 0.0759(6) Uani 1 1 d .
H25A H 0.2946 0.2498 0.2049 0.114 Uiso 1 1 calc R
H25B H 0.3062 0.1699 0.2453 0.114 Uiso 1 1 calc R
H25C H 0.3595 0.2331 0.3098 0.114 Uiso 1 1 calc R
C26 C 0.22740(18) 0.18005(14) 0.41912(18) 0.0935(6) Uani 1 1 d U
H26A H 0.1730 0.1852 0.4566 0.140 Uiso 1 1 calc R
H26B H 0.2853 0.1932 0.4633 0.140 Uiso 1 1 calc R
H26C H 0.2320 0.1307 0.3972 0.140 Uiso 1 1 calc R
C27 C 0.41979(10) 0.55507(8) 0.68298(11) 0.0403(3) Uani 1 1 d .
H27A H 0.4127(10) 0.6015(8) 0.7179(11) 0.041(4) Uiso 1 1 d .
C28 C 0.37404(14) 0.49468(10) 0.74027(13) 0.0607(5) Uani 1 1 d .
H28A H 0.3063 0.5055 0.7417 0.073(6) Uiso 1 1 calc R
H28B H 0.3782 0.4494 0.7032 0.088 Uiso 1 1 calc R
C29 C 0.42402(16) 0.48624(13) 0.85094(14) 0.0738(6) Uani 1 1 d .
H29A H 0.4148 0.5300 0.8899 0.089 Uiso 1 1 calc R
H29B H 0.3951 0.4463 0.8841 0.089 Uiso 1 1 calc R
C30 C 0.53060(16) 0.47230(13) 0.85274(15) 0.0797(6) Uani 1 1 d .
H30A H 0.5611 0.4694 0.9241 0.096 Uiso 1 1 calc R
H30B H 0.5400 0.4263 0.8194 0.096 Uiso 1 1 calc R
C31 C 0.57689(13) 0.53185(13) 0.79748(15) 0.0731(6) Uani 1 1 d .
H31A H 0.6445 0.5204 0.7964 0.088 Uiso 1 1 calc R
H31B H 0.5734 0.5768 0.8354 0.088 Uiso 1 1 calc R
C32 C 0.52805(12) 0.54207(11) 0.68659(14) 0.0607(5) Uani 1 1 d .
H32A H 0.5385 0.4993 0.6462 0.071(6) Uiso 1 1 calc R
H32B H 0.5570 0.5830 0.6556 0.085 Uiso 1 1 calc R
C33 C 0.42066(11) 0.63497(8) 0.49004(11) 0.0428(4) Uani 1 1 d .
H33A H 0.4855(12) 0.6154(9) 0.4833(12) 0.053(5) Uiso 1 1 d .
C34 C 0.43374(13) 0.70561(9) 0.54971(14) 0.0571(5) Uani 1 1 d .
H34A H 0.4663 0.6964 0.6190 0.060(5) Uiso 1 1 calc R
H34B H 0.3711 0.7265 0.5559 0.072 Uiso 1 1 calc R
C35 C 0.49316(16) 0.75884(11) 0.49376(17) 0.0756(6) Uani 1 1 d .
H35A H 0.4980 0.8045 0.5310 0.091 Uiso 1 1 calc R
H35B H 0.5579 0.7398 0.4943 0.091 Uiso 1 1 calc R
C36 C 0.44918(16) 0.77214(11) 0.38281(17) 0.0771(6) Uani 1 1 d .
H36A H 0.3886 0.7979 0.3823 0.093 Uiso 1 1 calc R
H36B H 0.4923 0.8023 0.3486 0.093 Uiso 1 1 calc R
C37 C 0.43136(15) 0.70200(11) 0.32396(15) 0.0714(6) Uani 1 1 d .
H37A H 0.4927 0.6797 0.3157 0.086 Uiso 1 1 calc R
H37B H 0.3977 0.7120 0.2554 0.086 Uiso 1 1 calc R
C38 C 0.37186(13) 0.64983(10) 0.38000(12) 0.0542(4) Uani 1 1 d .
H38A H 0.3639 0.6046 0.3418 0.074(6) Uiso 1 1 calc R
H38B H 0.3083 0.6703 0.3828 0.088 Uiso 1 1 calc R

loop_
_atom_site_aniso_label
_atom_site_aniso_U_11
_atom_site_aniso_U_22
_atom_site_aniso_U_33
_atom_site_aniso_U_23
_atom_site_aniso_U_13
_atom_site_aniso_U_12
P1 0.04339(18) 0.03652(17) 0.03320(16) -0.00285(14) 0.00792(14) 0.00300(15)
N1 0.0560(7) 0.0363(6) 0.0333(6) -0.0051(5) -0.0022(5) 0.0036(5)
C1 0.0464(7) 0.0349(7) 0.0366(7) -0.0024(5) 0.0046(6) 0.0028(6)
C2 0.0430(7) 0.0347(7) 0.0311(6) 0.0009(5) 0.0081(5) 0.0011(6)
C3 0.0489(8) 0.0455(8) 0.0349(7) -0.0058(6) 0.0053(6) 0.0026(6)
C4 0.0601(9) 0.0461(8) 0.0415(7) -0.0038(6) 0.0163(7) 0.0099(7)
C5 0.0472(8) 0.0643(10) 0.0665(10) -0.0057(8) 0.0153(8) 0.0110(8)
C6 0.0446(8) 0.0598(10) 0.0632(10) -0.0118(8) 0.0014(7) 0.0029(7)
C7 0.0397(7) 0.0363(7) 0.0378(7) -0.0032(6) 0.0000(5) -0.0002(6)
C8 0.0528(8) 0.0436(8) 0.0378(7) -0.0002(6) 0.0008(6) -0.0004(7)
C9 0.0510(8) 0.0405(8) 0.0500(8) 0.0086(7) 0.0028(7) 0.0004(7)
C10 0.0386(7) 0.0361(7) 0.0545(8) -0.0021(6) 0.0068(6) -0.0009(6)
C11 0.0419(7) 0.0391(7) 0.0442(7) -0.0073(6) 0.0054(6) -0.0016(6)
C12 0.0356(6) 0.0387(7) 0.0375(7) -0.0020(6) 0.0023(5) -0.0015(5)
C13 0.0363(6) 0.0371(7) 0.0385(7) -0.0017(6) 0.0004(5) -0.0016(5)
C14 0.0431(7) 0.0384(7) 0.0383(7) -0.0022(6) -0.0010(6) 0.0004(6)
C15 0.0619(9) 0.0391(8) 0.0469(8) -0.0055(7) -0.0017(7) 0.0054(7)
C16 0.0601(9) 0.0409(8) 0.0508(9) 0.0056(7) -0.0023(7) 0.0043(7)
C17 0.0402(7) 0.0499(8) 0.0428(7) 0.0048(6) 0.0021(6) -0.0027(6)
C18 0.0404(7) 0.0438(7) 0.0369(7) -0.0033(6) 0.0027(6) -0.0026(6)
C19 0.0508(8) 0.0616(8) 0.0446(8) 0.0129(6) 0.0032(7) -0.0061(7)
C20 0.1155(17) 0.0658(10) 0.102 -0.0029(8) 0.0381(13) 0.0037(13)
C21 0.0676(11) 0.0920(14) 0.0560(10) 0.0178(10) -0.0063(9) 0.0040(11)
C22 0.0731(12) 0.1249(18) 0.0715(12) 0.0291(12) 0.0072(10) -0.0352(12)
C23 0.0567(9) 0.0365(7) 0.0759(9) -0.0060(6) 0.0093(8) 0.0002(7)
C24 0.0847(14) 0.0542(11) 0.142(2) -0.0277(13) -0.0123(15) -0.0115(11)
C25 0.0822(12) 0.0574(11) 0.0912(14) -0.0075(10) 0.0228(11) 0.0203(10)
C26 0.0862(14) 0.109 0.0887(11) 0.0283(9) 0.0247(12) 0.0072(13)
C27 0.0443(7) 0.0408(7) 0.0354(6) -0.0031(6) 0.0039(6) 0.0041(6)
C28 0.0684(10) 0.0676(11) 0.0449(8) 0.0127(8) 0.0038(8) -0.0084(9)
C29 0.0857(13) 0.0900(14) 0.0450(9) 0.0171(9) 0.0054(9) -0.0025(11)
C30 0.0997(14) 0.0914(14) 0.0435(9) 0.0052(10) -0.0076(10) 0.0330(12)
C31 0.0512(9) 0.1015(15) 0.0630(11) 0.0020(11) -0.0061(8) 0.0203(10)
C32 0.0468(8) 0.0790(12) 0.0561(9) 0.0069(9) 0.0064(7) 0.0141(8)
C33 0.0435(7) 0.0436(8) 0.0428(7) 0.0016(6) 0.0109(6) 0.0022(6)
C34 0.0682(10) 0.0485(9) 0.0552(9) -0.0020(8) 0.0105(8) -0.0063(8)
C35 0.0839(13) 0.0528(10) 0.0913(14) 0.0013(10) 0.0162(11) -0.0179(10)
C36 0.0873(13) 0.0592(11) 0.0897(13) 0.0252(10) 0.0303(11) -0.0015(10)
C37 0.0844(12) 0.0737(12) 0.0598(10) 0.0199(9) 0.0235(9) 0.0029(10)
C38 0.0627(9) 0.0569(10) 0.0439(8) 0.0070(7) 0.0098(7) 0.0018(8)

loop_
_atom_type_symbol
_atom_type_description
_atom_type_scat_dispersion_real
_atom_type_scat_dispersion_imag
_atom_type_scat_source
C C 0.0033 0.0016 'International Tables Vol C Tables 4.2.6.8 and 6.1.1.4'
H H 0.0000 0.0000 'International Tables Vol C Tables 4.2.6.8 and 6.1.1.4'
N N 0.0061 0.0033 'International Tables Vol C Tables 4.2.6.8 and 6.1.1.4'
P P 0.1023 0.0942 'International Tables Vol C Tables 4.2.6.8 and 6.1.1.4'

loop_
_geom_angle_atom_site_label_1
_geom_angle_atom_site_label_2
_geom_angle_atom_site_label_3
_geom_angle
C2 P1 C27 101.22(6)
C2 P1 C33 103.26(7)
C27 P1 C33 103.43(7)
C7 N1 C14 108.17(11)
C7 N1 C1 127.58(12)
C14 N1 C1 123.78(12)
C6 C1 C2 121.81(14)
C6 C1 N1 117.28(13)
C2 C1 N1 120.87(13)
C3 C2 C1 116.01(13)
C3 C2 P1 123.87(10)
C1 C2 P1 120.02(10)
C4 C3 C2 122.24(14)
C4 C3 H3A 119.6(10)
C2 C3 H3A 118.1(10)
C5 C4 C3 120.35(15)
C5 C4 H4A 120.2(9)
C3 C4 H4A 119.3(9)
C4 C5 C6 119.34(16)
C4 C5 H5A 120.3
C6 C5 H5A 120.3
C5 C6 C1 120.23(15)
C5 C6 H6A 120.2(11)
C1 C6 H6A 119.6(11)
C8 C7 N1 130.28(13)
C8 C7 C12 120.83(13)
N1 C7 C12 108.88(12)
C9 C8 C7 117.92(14)
C9 C8 H8A 121.3(10)
C7 C8 H8A 120.8(10)
C8 C9 C10 123.00(14)
C8 C9 H9A 118.5
C10 C9 H9A 118.5
C11 C10 C9 117.95(14)
C11 C10 C23 119.23(14)
C9 C10 C23 122.82(14)
C10 C11 C12 120.86(14)
C10 C11 H11A 120.6(9)
C12 C11 H11A 118.5(9)
C11 C12 C7 119.42(13)
C11 C12 C13 133.78(13)
C7 C12 C13 106.78(12)
C18 C13 C14 119.79(13)
C18 C13 C12 133.38(13)
C14 C13 C12 106.79(12)
C15 C14 N1 129.51(13)
C15 C14 C13 121.17(13)
N1 C14 C13 109.31(12)
C16 C15 C14 117.31(14)
C16 C15 H15A 121.8(10)
C14 C15 H15A 120.9(10)
C15 C16 C17 123.58(15)
C15 C16 H16A 118.2
C17 C16 H16A 118.2
C18 C17 C16 117.93(14)
C18 C17 C19 122.71(14)
C16 C17 C19 119.31(14)
C17 C18 C13 120.17(13)
C17 C18 H18A 119.9
C13 C18 H18A 119.9
C22 C19 C20 108.87(17)
C22 C19 C21 109.63(16)
C20 C19 C21 107.24(16)
C22 C19 C17 108.39(14)
C20 C19 C17 112.52(16)
C21 C19 C17 110.16(14)
C19 C20 H20A 109.5
C19 C20 H20B 109.5
H20A C20 H20B 109.5
C19 C20 H20C 109.5
H20A C20 H20C 109.5
H20B C20 H20C 109.5
C19 C21 H21A 109.5
C19 C21 H21B 109.5
H21A C21 H21B 109.5
C19 C21 H21C 109.5
H21A C21 H21C 109.5
H21B C21 H21C 109.5
C19 C22 H22A 109.5
C19 C22 H22B 109.5
H22A C22 H22B 109.5
C19 C22 H22C 109.5
H22A C22 H22C 109.5
H22B C22 H22C 109.5
C26 C23 C24 108.83(17)
C26 C23 C25 108.20(16)
C24 C23 C25 108.76(18)
C26 C23 C10 112.52(17)
C24 C23 C10 109.33(14)
C25 C23 C10 109.14(14)
C23 C24 H24A 109.5
C23 C24 H24B 109.5
H24A C24 H24B 109.5
C23 C24 H24C 109.5
H24A C24 H24C 109.5
H24B C24 H24C 109.5
C23 C25 H25A 109.5
C23 C25 H25B 109.5
H25A C25 H25B 109.5
C23 C25 H25C 109.5
H25A C25 H25C 109.5
H25B C25 H25C 109.5
C23 C26 H26A 109.5
C23 C26 H26B 109.5
H26A C26 H26B 109.5
C23 C26 H26C 109.5
H26A C26 H26C 109.5
H26B C26 H26C 109.5
C32 C27 C28 110.31(14)
C32 C27 P1 110.35(11)
C28 C27 P1 108.81(10)
C32 C27 H27A 106.5(9)
C28 C27 H27A 109.7(9)
P1 C27 H27A 111.2(8)
C29 C28 C27 111.47(15)
C29 C28 H28A 109.3
C27 C28 H28A 109.3
C29 C28 H28B 109.3
C27 C28 H28B 109.3
H28A C28 H28B 108.0
C30 C29 C28 111.21(16)
C30 C29 H29A 109.4
C28 C29 H29A 109.4
C30 C29 H29B 109.4
C28 C29 H29B 109.4
H29A C29 H29B 108.0
C31 C30 C29 110.70(17)
C31 C30 H30A 109.5
C29 C30 H30A 109.5
C31 C30 H30B 109.5
C29 C30 H30B 109.5
H30A C30 H30B 108.1
C30 C31 C32 112.01(17)
C30 C31 H31A 109.2
C32 C31 H31A 109.2
C30 C31 H31B 109.2
C32 C31 H31B 109.2
H31A C31 H31B 107.9
C31 C32 C27 111.58(14)
C31 C32 H32A 109.3
C27 C32 H32A 109.3
C31 C32 H32B 109.3
C27 C32 H32B 109.3
H32A C32 H32B 108.0
C34 C33 C38 109.51(13)
C34 C33 P1 119.28(11)
C38 C33 P1 109.97(11)
C34 C33 H33A 107.9(10)
C38 C33 H33A 106.5(9)
P1 C33 H33A 102.7(10)
C33 C34 C35 110.21(15)
C33 C34 H34A 109.6
C35 C34 H34A 109.6
C33 C34 H34B 109.6
C35 C34 H34B 109.6
H34A C34 H34B 108.1
C36 C35 C34 112.31(17)
C36 C35 H35A 109.1
C34 C35 H35A 109.1
C36 C35 H35B 109.1
C34 C35 H35B 109.1
H35A C35 H35B 107.9
C37 C36 C35 111.34(16)
C37 C36 H36A 109.4
C35 C36 H36A 109.4
C37 C36 H36B 109.4
C35 C36 H36B 109.4
H36A C36 H36B 108.0
C36 C37 C38 111.43(16)
C36 C37 H37A 109.3
C38 C37 H37A 109.3
C36 C37 H37B 109.3
C38 C37 H37B 109.3
H37A C37 H37B 108.0
C37 C38 C33 110.96(14)
C37 C38 H38A 109.4
C33 C38 H38A 109.4
C37 C38 H38B 109.4
C33 C38 H38B 109.4
H38A C38 H38B 108.0

loop_
_geom_bond_atom_site_label_1
_geom_bond_atom_site_label_2
_geom_bond_distance
P1 C2 1.8487(14)
P1 C27 1.8532(14)
P1 C33 1.8560(16)
N1 C7 1.3879(18)
N1 C14 1.3914(18)
N1 C1 1.4330(18)
C1 C6 1.383(2)
C1 C2 1.3971(19)
C2 C3 1.396(2)
C3 C4 1.378(2)
C3 H3A 0.958(16)
C4 C5 1.368(2)
C4 H4A 0.948(16)
C5 C6 1.378(2)
C5 H5A 0.9300
C6 H6A 0.965(18)
C7 C8 1.383(2)
C7 C12 1.4079(19)
C8 C9 1.383(2)
C8 H8A 0.963(16)
C9 C10 1.397(2)
C9 H9A 0.9300
C10 C11 1.384(2)
C10 C23 1.539(2)
C11 C12 1.390(2)
C11 H11A 0.975(15)
C12 C13 1.4408(19)
C13 C18 1.393(2)
C13 C14 1.396(2)
C14 C15 1.390(2)
C15 C16 1.371(2)
C15 H15A 0.965(17)
C16 C17 1.400(2)
C16 H16A 0.9300
C17 C18 1.386(2)
C17 C19 1.533(2)
C18 H18A 0.9300
C19 C22 1.521(3)
C19 C20 1.526(3)
C19 C21 1.530(3)
C20 H20A 0.9600
C20 H20B 0.9600
C20 H20C 0.9600
C21 H21A 0.9600
C21 H21B 0.9600
C21 H21C 0.9600
C22 H22A 0.9600
C22 H22B 0.9600
C22 H22C 0.9600
C23 C26 1.530(3)
C23 C24 1.530(3)
C23 C25 1.532(3)
C24 H24A 0.9600
C24 H24B 0.9600
C24 H24C 0.9600
C25 H25A 0.9600
C25 H25B 0.9600
C25 H25C 0.9600
C26 H26A 0.9600
C26 H26B 0.9600
C26 H26C 0.9600
C27 C32 1.527(2)
C27 C28 1.527(2)
C27 H27A 0.980(15)
C28 C29 1.523(2)
C28 H28A 0.9700
C28 H28B 0.9700
C29 C30 1.509(3)
C29 H29A 0.9700
C29 H29B 0.9700
C30 C31 1.505(3)
C30 H30A 0.9700
C30 H30B 0.9700
C31 C32 1.524(2)
C31 H31A 0.9700
C31 H31B 0.9700
C32 H32A 0.9700
C32 H32B 0.9700
C33 C34 1.516(2)
C33 C38 1.527(2)
C33 H33A 0.990(16)
C34 C35 1.531(3)
C34 H34A 0.9700
C34 H34B 0.9700
C35 C36 1.512(3)
C35 H35A 0.9700
C35 H35B 0.9700
C36 C37 1.508(3)
C36 H36A 0.9700
C36 H36B 0.9700
C37 C38 1.520(3)
C37 H37A 0.9700
C37 H37B 0.9700
C38 H38A 0.9700
C38 H38B 0.9700

loop_
_geom_torsion_atom_site_label_1
_geom_torsion_atom_site_label_2
_geom_torsion_atom_site_label_3
_geom_torsion_atom_site_label_4
_geom_torsion
C7 N1 C1 C6 -103.87(18)
C14 N1 C1 C6 67.4(2)
C7 N1 C1 C2 78.38(19)
C14 N1 C1 C2 -110.34(16)
C6 C1 C2 C3 -0.6(2)
N1 C1 C2 C3 177.00(13)
C6 C1 C2 P1 175.97(12)
N1 C1 C2 P1 -6.39(18)
C27 P1 C2 C3 27.86(14)
C33 P1 C2 C3 -79.00(13)
C27 P1 C2 C1 -148.47(11)
C33 P1 C2 C1 104.68(12)
C1 C2 C3 C4 0.2(2)
P1 C2 C3 C4 -176.27(12)
C2 C3 C4 C5 0.7(2)
C3 C4 C5 C6 -1.2(3)
C4 C5 C6 C1 0.7(3)
C2 C1 C6 C5 0.2(3)
N1 C1 C6 C5 -177.53(15)
C14 N1 C7 C8 -178.29(15)
C1 N1 C7 C8 -5.9(3)
C14 N1 C7 C12 1.51(16)
C1 N1 C7 C12 173.89(13)
N1 C7 C8 C9 178.67(15)
C12 C7 C8 C9 -1.1(2)
C7 C8 C9 C10 0.0(2)
C8 C9 C10 C11 1.1(2)
C8 C9 C10 C23 -177.87(15)
C9 C10 C11 C12 -1.2(2)
C23 C10 C11 C12 177.89(14)
C10 C11 C12 C7 0.1(2)
C10 C11 C12 C13 -178.27(15)
C8 C7 C12 C11 1.1(2)
N1 C7 C12 C11 -178.73(13)
C8 C7 C12 C13 179.85(13)
N1 C7 C12 C13 0.02(16)
C11 C12 C13 C18 -5.3(3)
C7 C12 C13 C18 176.24(15)
C11 C12 C13 C14 176.96(15)
C7 C12 C13 C14 -1.53(15)
C7 N1 C14 C15 178.93(16)
C1 N1 C14 C15 6.2(2)
C7 N1 C14 C13 -2.52(16)
C1 N1 C14 C13 -175.25(13)
C18 C13 C14 C15 3.1(2)
C12 C13 C14 C15 -178.81(14)
C18 C13 C14 N1 -175.64(13)
C12 C13 C14 N1 2.49(16)
N1 C14 C15 C16 176.13(15)
C13 C14 C15 C16 -2.3(2)
C14 C15 C16 C17 0.2(3)
C15 C16 C17 C18 1.0(2)
C15 C16 C17 C19 -176.55(15)
C16 C17 C18 C13 -0.2(2)
C19 C17 C18 C13 177.24(13)
C14 C13 C18 C17 -1.7(2)
C12 C13 C18 C17 -179.27(15)
C18 C17 C19 C22 -112.02(18)
C16 C17 C19 C22 65.4(2)
C18 C17 C19 C20 8.4(2)
C16 C17 C19 C20 -174.11(16)
C18 C17 C19 C21 128.03(17)
C16 C17 C19 C21 -54.5(2)
C11 C10 C23 C26 -177.53(16)
C9 C10 C23 C26 1.5(2)
C11 C10 C23 C24 -56.5(2)
C9 C10 C23 C24 122.52(19)
C11 C10 C23 C25 62.36(19)
C9 C10 C23 C25 -118.64(17)
C2 P1 C27 C32 -167.61(12)
C33 P1 C27 C32 -60.89(13)
C2 P1 C27 C28 71.23(12)
C33 P1 C27 C28 177.95(11)
C32 C27 C28 C29 54.9(2)
P1 C27 C28 C29 176.06(13)
C27 C28 C29 C30 -56.7(2)
C28 C29 C30 C31 56.5(2)
C29 C30 C31 C32 -55.8(2)
C30 C31 C32 C27 55.0(2)
C28 C27 C32 C31 -53.8(2)
P1 C27 C32 C31 -174.05(14)
C2 P1 C33 C34 59.20(13)
C27 P1 C33 C34 -45.97(14)
C2 P1 C33 C38 -68.47(12)
C27 P1 C33 C38 -173.65(11)
C38 C33 C34 C35 -57.71(19)
P1 C33 C34 C35 174.40(12)
C33 C34 C35 C36 55.9(2)
C34 C35 C36 C37 -53.5(2)
C35 C36 C37 C38 53.7(2)
C36 C37 C38 C33 -56.8(2)
C34 C33 C38 C37 58.78(19)
P1 C33 C38 C37 -168.31(12)
